data_4068244
loop_
_publ_author_name
'Cabon, Yves'
'Carmichael, Duncan'
'Le Goff, Xavier-Fr\'ed\'eric'

_publ_section_title
;
 Concise Synthesis of Enantiopure
 (S)-(+)-2,2&#x2032;-Bis(tert-butyldimethylsilyl)-1,1&#x2032;-diphosphaferrocene:
 Anion-Dependence of Its Coordination to Palladium(II) Centers
;
_journal_issue 1
_journal_name_full Organometallics
_journal_page_first 370
_journal_paper_doi 10.1021/om800009e
_journal_volume 28
_journal_year 2009
_chemical_formula_sum 'C24 H44 Fe P2 Si2'
_chemical_formula_weight 506.56
_chemical_name_systematic
; 
 ? 
;
_space_group_IT_number 14
_symmetry_cell_setting monoclinic
_symmetry_space_group_name_Hall '-P 2ybc'
_symmetry_space_group_name_H-M 'P 1 21/c 1'
_atom_sites_solution_hydrogens geom
_atom_sites_solution_primary direct
_atom_sites_solution_secondary difmap
_audit_creation_method SHELXL-97
_cell_angle_alpha 90.00
_cell_angle_beta 108.353(1)
_cell_angle_gamma 90.00
_cell_formula_units_Z 4
_cell_length_a 7.462(1)
_cell_length_b 23.903(1)
_cell_length_c 16.032(1)
_cell_measurement_reflns_used 7463
_cell_measurement_temperature 150.0(1)
_cell_measurement_theta_max 30.034
_cell_measurement_theta_min 0.998
_cell_volume 2714.1(4)
_computing_structure_refinement 'SHELXL-97 (Sheldrick, 1997)'
_computing_structure_solution 'SHELXS-97 (Sheldrick, 1990)'
_diffrn_ambient_temperature 150.0(1)
_diffrn_measured_fraction_theta_full 0.997
_diffrn_measured_fraction_theta_max 0.997
_diffrn_measurement_device_type KappaCCD
_diffrn_measurement_method 'phi and omega scans'
_diffrn_radiation_monochromator graphite
_diffrn_radiation_source 'fine-focus sealed tube'
_diffrn_radiation_type MoK\a
_diffrn_radiation_wavelength 0.71069
_diffrn_reflns_av_R_equivalents 0.0290
_diffrn_reflns_av_sigmaI/netI 0.0369
_diffrn_reflns_limit_h_max 6
_diffrn_reflns_limit_h_min -9
_diffrn_reflns_limit_k_max 28
_diffrn_reflns_limit_k_min -31
_diffrn_reflns_limit_l_max 20
_diffrn_reflns_limit_l_min -17
_diffrn_reflns_number 23377
_diffrn_reflns_theta_full 27.48
_diffrn_reflns_theta_max 27.48
_diffrn_reflns_theta_min 3.00
_exptl_absorpt_coefficient_mu 0.771
_exptl_absorpt_correction_T_max 0.9698
_exptl_absorpt_correction_T_min 0.8610
_exptl_absorpt_correction_type multi-scan
_exptl_crystal_colour Orange
_exptl_crystal_density_diffrn 1.240
_exptl_crystal_density_method 'not measured'
_exptl_crystal_description Plate
_exptl_crystal_F_000 1088
_exptl_crystal_size_max 0.20
_exptl_crystal_size_mid 0.20
_exptl_crystal_size_min 0.04
_refine_diff_density_max 2.761
_refine_diff_density_min -1.075
_refine_diff_density_rms 0.081
_refine_ls_extinction_method none
_refine_ls_goodness_of_fit_ref 1.062
_refine_ls_hydrogen_treatment constr
_refine_ls_matrix_type full
_refine_ls_number_parameters 276
_refine_ls_number_reflns 6216
_refine_ls_number_restraints 0
_refine_ls_restrained_S_all 1.062
_refine_ls_R_factor_all 0.0709
_refine_ls_R_factor_gt 0.0550
_refine_ls_shift/su_max 0.000
_refine_ls_shift/su_mean 0.000
_refine_ls_structure_factor_coef Fsqd
_refine_ls_weighting_details 'calc w=1/[\s^2^(Fo^2^)+(0.0629P)^2^+4.1054P] where P=(Fo^2^+2Fc^2^)/3'
_refine_ls_weighting_scheme calc
_refine_ls_wR_factor_gt 0.1349
_refine_ls_wR_factor_ref 0.1459
_reflns_number_gt 4911
_reflns_number_total 6216
_reflns_threshold_expression >2sigma(I)
_cod_data_source_file om800009e_si_001.cif
_cod_data_source_block ycfep2rac
_cod_depositor_comments
;
The following automatic conversions were performed:

'_symmetry_cell_setting' value 'Monoclinic' changed to 'monoclinic'
according to /home/saulius/struct/CIF-dictionaries/cif_core.dic
dictionary named 'cif_core.dic' version 2.4.2 from 2011-04-26.

Automatic conversion script
Id: cif_fix_values 1715 2011-07-08 13:25:40Z adriana 
;
_cod_original_sg_symbol_H-M 'P21/c     '
_cod_database_code 4068244

loop_
_symmetry_equiv_pos_as_xyz
'x, y, z'
'-x, y+1/2, -z+1/2'
'-x, -y, -z'
'x, -y-1/2, z-1/2'

loop_
_atom_site_label
_atom_site_type_symbol
_atom_site_fract_x
_atom_site_fract_y
_atom_site_fract_z
_atom_site_U_iso_or_equiv
_atom_site_adp_type
_atom_site_occupancy
_atom_site_symmetry_multiplicity
_atom_site_calc_flag
_atom_site_refinement_flags
Fe1 Fe -0.90318(6) -0.214166(19) 0.05715(3) 0.03061(14) Uani 1 1 d .
P1 P -1.07448(12) -0.23725(4) 0.14693(5) 0.0352(2) Uani 1 1 d .
P2 P -0.61404(12) -0.21603(4) 0.16485(6) 0.0366(2) Uani 1 1 d .
Si1 Si -1.00336(12) -0.35636(4) 0.08089(6) 0.0331(2) Uani 1 1 d .
Si2 Si -0.70814(11) -0.08829(3) 0.16905(5) 0.02753(18) Uani 1 1 d .
C1 C -1.0785(4) -0.28187(13) 0.0565(2) 0.0314(6) Uani 1 1 d .
C2 C -1.1437(4) -0.25241(14) -0.0250(2) 0.0340(7) Uani 1 1 d .
C3 C -1.1825(5) -0.19472(15) -0.0144(2) 0.0396(7) Uani 1 1 d .
C4 C -1.1486(4) -0.18073(14) 0.0739(2) 0.0366(7) Uani 1 1 d .
H4 H -1.1650 -0.1439 0.0924 0.044 Uiso 1 1 d R
C5 C -1.2585(6) -0.15368(18) -0.0884(3) 0.0577(11) Uani 1 1 d .
H5A H -1.2072 -0.1624 -0.1361 0.087 Uiso 1 1 calc R
H5B H -1.2213 -0.1157 -0.0670 0.087 Uiso 1 1 calc R
H5C H -1.3966 -0.1563 -0.1102 0.087 Uiso 1 1 calc R
C6 C -1.1800(5) -0.27936(16) -0.1137(2) 0.0454(8) Uani 1 1 d .
H6A H -1.3071 -0.2956 -0.1328 0.068 Uiso 1 1 calc R
H6B H -1.0866 -0.3089 -0.1096 0.068 Uiso 1 1 calc R
H6C H -1.1701 -0.2511 -0.1563 0.068 Uiso 1 1 calc R
C7 C -0.8156(6) -0.35842(16) 0.1908(2) 0.0486(9) Uani 1 1 d .
H7A H -0.6949 -0.3466 0.1843 0.073 Uiso 1 1 calc R
H7B H -0.8037 -0.3966 0.2140 0.073 Uiso 1 1 calc R
H7C H -0.8501 -0.3331 0.2314 0.073 Uiso 1 1 calc R
C8 C -0.9066(5) -0.39034(15) -0.0012(3) 0.0451(8) Uani 1 1 d .
H8A H -1.0105 -0.3993 -0.0545 0.068 Uiso 1 1 calc R
H8B H -0.8401 -0.4248 0.0239 0.068 Uiso 1 1 calc R
H8C H -0.8186 -0.3647 -0.0159 0.068 Uiso 1 1 calc R
C9 C -1.2146(5) -0.39903(15) 0.0859(2) 0.0416(8) Uani 1 1 d .
C10 C -1.2817(6) -0.37873(17) 0.1617(3) 0.0508(9) Uani 1 1 d .
H10A H -1.3090 -0.3386 0.1552 0.076 Uiso 1 1 calc R
H10B H -1.1827 -0.3856 0.2177 0.076 Uiso 1 1 calc R
H10C H -1.3964 -0.3991 0.1608 0.076 Uiso 1 1 calc R
C11 C -1.3777(5) -0.3924(2) -0.0001(3) 0.0569(11) Uani 1 1 d .
H11A H -1.3385 -0.4063 -0.0492 0.085 Uiso 1 1 calc R
H11B H -1.4117 -0.3527 -0.0096 0.085 Uiso 1 1 calc R
H11C H -1.4870 -0.4138 0.0034 0.085 Uiso 1 1 calc R
C12 C -1.1614(7) -0.46135(17) 0.0998(4) 0.0679(13) Uani 1 1 d .
H12A H -1.2696 -0.4827 0.1049 0.102 Uiso 1 1 calc R
H12B H -1.0544 -0.4658 0.1537 0.102 Uiso 1 1 calc R
H12C H -1.1262 -0.4753 0.0496 0.102 Uiso 1 1 calc R
C13 C -0.6980(4) -0.15229(14) 0.10332(19) 0.0323(6) Uani 1 1 d .
C14 C -0.7361(5) -0.16137(14) 0.0117(2) 0.0358(7) Uani 1 1 d .
C15 C -0.7043(4) -0.21794(13) -0.0085(2) 0.0349(7) Uani 1 1 d .
C16 C -0.6442(5) -0.25182(15) 0.0653(2) 0.0396(7) Uani 1 1 d .
H16 H -0.6215 -0.2908 0.0626 0.048 Uiso 1 1 d R
C17 C -0.7294(6) -0.23896(18) -0.1008(2) 0.0531(10) Uani 1 1 d .
H17A H -0.6162 -0.2302 -0.1168 0.080 Uiso 1 1 calc R
H17B H -0.8393 -0.2207 -0.1422 0.080 Uiso 1 1 calc R
H17C H -0.7489 -0.2796 -0.1029 0.080 Uiso 1 1 calc R
C18 C -0.7976(6) -0.11586(15) -0.0531(2) 0.0495(9) Uani 1 1 d .
H18A H -0.8744 -0.0891 -0.0328 0.074 Uiso 1 1 calc R
H18B H -0.8728 -0.1315 -0.1098 0.074 Uiso 1 1 calc R
H18C H -0.6867 -0.0968 -0.0597 0.074 Uiso 1 1 calc R
C19 C -0.7499(5) -0.11148(14) 0.27271(19) 0.0351(7) Uani 1 1 d .
H19A H -0.8679 -0.1328 0.2583 0.053 Uiso 1 1 calc R
H19B H -0.7589 -0.0786 0.3078 0.053 Uiso 1 1 calc R
H19C H -0.6448 -0.1351 0.3064 0.053 Uiso 1 1 calc R
C20 C -0.8979(5) -0.03723(15) 0.1128(2) 0.0422(8) Uani 1 1 d .
H20A H -1.0168 -0.0573 0.0864 0.063 Uiso 1 1 calc R
H20B H -0.8623 -0.0175 0.0668 0.063 Uiso 1 1 calc R
H20C H -0.9138 -0.0101 0.1558 0.063 Uiso 1 1 calc R
C21 C -0.4723(4) -0.05081(13) 0.1963(2) 0.0343(7) Uani 1 1 d .
C22 C -0.3096(5) -0.08935(15) 0.2463(2) 0.0403(7) Uani 1 1 d .
H22A H -0.1899 -0.0690 0.2598 0.060 Uiso 1 1 calc R
H22B H -0.3059 -0.1220 0.2100 0.060 Uiso 1 1 calc R
H22C H -0.3291 -0.1017 0.3011 0.060 Uiso 1 1 calc R
C23 C -0.4363(5) -0.03145(18) 0.1119(3) 0.0536(10) Uani 1 1 d .
H23A H -0.5396 -0.0070 0.0787 0.080 Uiso 1 1 calc R
H23B H -0.4296 -0.0641 0.0760 0.080 Uiso 1 1 calc R
H23C H -0.3168 -0.0109 0.1269 0.080 Uiso 1 1 calc R
C24 C -0.4729(6) 0.00034(17) 0.2539(3) 0.0610(11) Uani 1 1 d .
H24A H -0.4973 -0.0117 0.3077 0.092 Uiso 1 1 calc R
H24B H -0.5719 0.0264 0.2216 0.092 Uiso 1 1 calc R
H24C H -0.3499 0.0190 0.2691 0.092 Uiso 1 1 calc R

loop_
_atom_site_aniso_label
_atom_site_aniso_U_11
_atom_site_aniso_U_22
_atom_site_aniso_U_33
_atom_site_aniso_U_23
_atom_site_aniso_U_13
_atom_site_aniso_U_12
Fe1 0.0320(2) 0.0303(3) 0.0310(2) -0.00565(17) 0.01211(18) -0.00281(17)
P1 0.0443(5) 0.0311(4) 0.0337(4) -0.0045(3) 0.0173(3) 0.0010(3)
P2 0.0406(4) 0.0288(4) 0.0355(4) 0.0000(3) 0.0051(3) 0.0024(3)
Si1 0.0394(5) 0.0266(4) 0.0350(4) -0.0044(3) 0.0140(4) 0.0001(3)
Si2 0.0315(4) 0.0239(4) 0.0281(4) 0.0009(3) 0.0106(3) 0.0012(3)
C1 0.0326(15) 0.0304(16) 0.0308(15) -0.0034(12) 0.0094(12) -0.0031(12)
C2 0.0318(15) 0.0373(17) 0.0305(15) 0.0004(13) 0.0064(12) -0.0073(13)
C3 0.0352(16) 0.0367(18) 0.0463(19) 0.0095(15) 0.0118(14) -0.0017(14)
C4 0.0365(16) 0.0288(16) 0.0494(19) -0.0011(14) 0.0206(14) 0.0012(13)
C5 0.051(2) 0.050(2) 0.062(2) 0.022(2) 0.0042(19) 0.0007(18)
C6 0.049(2) 0.053(2) 0.0298(16) -0.0020(15) 0.0060(14) -0.0138(17)
C7 0.061(2) 0.0350(19) 0.0427(19) 0.0012(15) 0.0069(17) 0.0101(17)
C8 0.050(2) 0.0348(18) 0.058(2) -0.0132(16) 0.0276(17) -0.0057(15)
C9 0.0519(19) 0.0337(18) 0.0466(19) -0.0021(15) 0.0260(16) -0.0036(15)
C10 0.064(2) 0.048(2) 0.053(2) 0.0094(17) 0.0355(19) 0.0055(18)
C11 0.048(2) 0.074(3) 0.053(2) -0.010(2) 0.0205(18) -0.022(2)
C12 0.080(3) 0.034(2) 0.108(4) 0.001(2) 0.056(3) -0.004(2)
C13 0.0304(14) 0.0357(17) 0.0314(15) -0.0057(13) 0.0105(12) -0.0066(12)
C14 0.0398(16) 0.0355(18) 0.0345(16) -0.0026(13) 0.0151(13) -0.0055(14)
C15 0.0363(16) 0.0351(17) 0.0395(17) -0.0097(13) 0.0208(13) -0.0056(13)
C16 0.0358(16) 0.0344(18) 0.0485(19) -0.0080(15) 0.0132(14) 0.0008(14)
C17 0.067(2) 0.056(2) 0.047(2) -0.0163(18) 0.0336(19) -0.016(2)
C18 0.060(2) 0.0315(18) 0.0406(18) -0.0011(15) -0.0073(16) -0.0037(16)
C19 0.0434(17) 0.0342(17) 0.0303(15) -0.0029(13) 0.0154(13) -0.0022(14)
C20 0.0411(18) 0.0359(18) 0.0484(19) 0.0041(15) 0.0126(15) 0.0068(14)
C21 0.0381(16) 0.0258(16) 0.0416(17) -0.0031(13) 0.0162(13) -0.0036(13)
C22 0.0347(16) 0.044(2) 0.0406(17) -0.0017(15) 0.0091(13) -0.0021(14)
C23 0.047(2) 0.056(2) 0.063(2) 0.021(2) 0.0242(18) -0.0047(18)
C24 0.055(2) 0.038(2) 0.094(3) -0.029(2) 0.029(2) -0.0129(18)

loop_
_atom_type_symbol
_atom_type_description
_atom_type_scat_dispersion_real
_atom_type_scat_dispersion_imag
_atom_type_scat_source
C C 0.0033 0.0016 'International Tables Vol C Tables 4.2.6.8 and 6.1.1.4'
H H 0.0000 0.0000 'International Tables Vol C Tables 4.2.6.8 and 6.1.1.4'
Fe Fe 0.3463 0.8444 'International Tables Vol C Tables 4.2.6.8 and 6.1.1.4'
P P 0.1023 0.0942 'International Tables Vol C Tables 4.2.6.8 and 6.1.1.4'
Si Si 0.0817 0.0704 'International Tables Vol C Tables 4.2.6.8 and 6.1.1.4'

loop_
_geom_angle_atom_site_label_1
_geom_angle_atom_site_label_2
_geom_angle_atom_site_label_3
_geom_angle
C14 Fe1 C15 40.38(12)
C14 Fe1 C2 122.92(12)
C15 Fe1 C2 105.81(12)
C14 Fe1 C1 157.57(12)
C15 Fe1 C1 120.89(12)
C2 Fe1 C1 40.24(12)
C14 Fe1 C13 40.07(12)
C15 Fe1 C13 69.45(12)
C2 Fe1 C13 158.09(13)
C1 Fe1 C13 160.48(12)
C14 Fe1 C3 106.22(13)
C15 Fe1 C3 118.70(13)
C2 Fe1 C3 40.17(13)
C1 Fe1 C3 69.71(13)
C13 Fe1 C3 121.99(13)
C14 Fe1 C4 117.57(13)
C15 Fe1 C4 151.28(13)
C2 Fe1 C4 68.44(13)
C1 Fe1 C4 73.91(12)
C13 Fe1 C4 104.94(13)
C3 Fe1 C4 39.04(13)
C14 Fe1 C16 68.71(14)
C15 Fe1 C16 38.83(14)
C2 Fe1 C16 116.50(13)
C1 Fe1 C16 103.44(13)
C13 Fe1 C16 73.96(13)
C3 Fe1 C16 150.37(14)
C4 Fe1 C16 169.24(13)
C14 Fe1 P1 153.58(9)
C15 Fe1 P1 161.00(10)
C2 Fe1 P1 75.45(9)
C1 Fe1 P1 48.38(8)
C13 Fe1 P1 116.29(9)
C3 Fe1 P1 74.87(9)
C4 Fe1 P1 47.30(9)
C16 Fe1 P1 123.16(10)
C14 Fe1 P2 75.45(9)
C15 Fe1 P2 74.25(10)
C2 Fe1 P2 152.57(10)
C1 Fe1 P2 115.38(9)
C13 Fe1 P2 48.58(9)
C3 Fe1 P2 162.45(11)
C4 Fe1 P2 124.28(10)
C16 Fe1 P2 46.93(9)
P1 Fe1 P2 95.83(4)
C4 P1 C1 89.83(15)
C4 P1 Fe1 60.92(10)
C1 P1 Fe1 60.14(10)
C16 P2 C13 89.51(16)
C16 P2 Fe1 60.49(11)
C13 P2 Fe1 59.64(10)
C1 Si1 C8 114.98(16)
C1 Si1 C7 107.91(15)
C8 Si1 C7 108.02(18)
C1 Si1 C9 108.75(15)
C8 Si1 C9 107.76(16)
C7 Si1 C9 109.32(18)
C19 Si2 C20 108.00(16)
C19 Si2 C13 107.80(14)
C20 Si2 C13 114.85(15)
C19 Si2 C21 109.73(14)
C20 Si2 C21 107.99(16)
C13 Si2 C21 108.40(13)
C2 C1 P1 111.2(2)
C2 C1 Si1 130.8(2)
P1 C1 Si1 118.03(17)
C2 C1 Fe1 69.70(17)
P1 C1 Fe1 71.48(11)
Si1 C1 Fe1 126.36(16)
C1 C2 C3 112.9(3)
C1 C2 C6 124.1(3)
C3 C2 C6 122.9(3)
C1 C2 Fe1 70.05(17)
C3 C2 Fe1 70.52(18)
C6 C2 Fe1 130.6(2)
C4 C3 C2 111.9(3)
C4 C3 C5 123.0(3)
C2 C3 C5 125.0(3)
C4 C3 Fe1 70.52(19)
C2 C3 Fe1 69.31(18)
C5 C3 Fe1 129.8(3)
C3 C4 P1 114.1(2)
C3 C4 Fe1 70.44(19)
P1 C4 Fe1 71.78(12)
C3 C4 H4 122.6
P1 C4 H4 123.3
Fe1 C4 H4 126.8
C3 C5 H5A 109.5
C3 C5 H5B 109.5
H5A C5 H5B 109.5
C3 C5 H5C 109.5
H5A C5 H5C 109.5
H5B C5 H5C 109.5
C2 C6 H6A 109.5
C2 C6 H6B 109.5
H6A C6 H6B 109.5
C2 C6 H6C 109.5
H6A C6 H6C 109.5
H6B C6 H6C 109.5
Si1 C7 H7A 109.5
Si1 C7 H7B 109.5
H7A C7 H7B 109.5
Si1 C7 H7C 109.5
H7A C7 H7C 109.5
H7B C7 H7C 109.5
Si1 C8 H8A 109.5
Si1 C8 H8B 109.5
H8A C8 H8B 109.5
Si1 C8 H8C 109.5
H8A C8 H8C 109.5
H8B C8 H8C 109.5
C10 C9 C11 108.4(3)
C10 C9 C12 109.0(3)
C11 C9 C12 109.0(4)
C10 C9 Si1 110.3(3)
C11 C9 Si1 109.9(2)
C12 C9 Si1 110.2(3)
C9 C10 H10A 109.5
C9 C10 H10B 109.5
H10A C10 H10B 109.5
C9 C10 H10C 109.5
H10A C10 H10C 109.5
H10B C10 H10C 109.5
C9 C11 H11A 109.5
C9 C11 H11B 109.5
H11A C11 H11B 109.5
C9 C11 H11C 109.5
H11A C11 H11C 109.5
H11B C11 H11C 109.5
C9 C12 H12A 109.5
C9 C12 H12B 109.5
H12A C12 H12B 109.5
C9 C12 H12C 109.5
H12A C12 H12C 109.5
H12B C12 H12C 109.5
C14 C13 P2 110.8(2)
C14 C13 Si2 132.5(3)
P2 C13 Si2 116.61(16)
C14 C13 Fe1 68.90(17)
P2 C13 Fe1 71.79(11)
Si2 C13 Fe1 128.50(16)
C13 C14 C15 112.7(3)
C13 C14 C18 122.1(3)
C15 C14 C18 125.2(3)
C13 C14 Fe1 71.03(17)
C15 C14 Fe1 70.29(18)
C18 C14 Fe1 127.7(3)
C16 C15 C14 113.0(3)
C16 C15 C17 123.1(3)
C14 C15 C17 123.8(3)
C16 C15 Fe1 71.52(18)
C14 C15 Fe1 69.33(17)
C17 C15 Fe1 128.4(2)
C15 C16 P2 113.9(3)
C15 C16 Fe1 69.65(18)
P2 C16 Fe1 72.58(12)
C15 C16 H16 123.2
P2 C16 H16 123.0
Fe1 C16 H16 126.2
C15 C17 H17A 109.5
C15 C17 H17B 109.5
H17A C17 H17B 109.5
C15 C17 H17C 109.5
H17A C17 H17C 109.5
H17B C17 H17C 109.5
C14 C18 H18A 109.5
C14 C18 H18B 109.5
H18A C18 H18B 109.5
C14 C18 H18C 109.5
H18A C18 H18C 109.5
H18B C18 H18C 109.5
Si2 C19 H19A 109.5
Si2 C19 H19B 109.5
H19A C19 H19B 109.5
Si2 C19 H19C 109.5
H19A C19 H19C 109.5
H19B C19 H19C 109.5
Si2 C20 H20A 109.5
Si2 C20 H20B 109.5
H20A C20 H20B 109.5
Si2 C20 H20C 109.5
H20A C20 H20C 109.5
H20B C20 H20C 109.5
C23 C21 C24 109.0(3)
C23 C21 C22 108.3(3)
C24 C21 C22 108.4(3)
C23 C21 Si2 110.3(2)
C24 C21 Si2 109.7(2)
C22 C21 Si2 111.1(2)
C21 C22 H22A 109.5
C21 C22 H22B 109.5
H22A C22 H22B 109.5
C21 C22 H22C 109.5
H22A C22 H22C 109.5
H22B C22 H22C 109.5
C21 C23 H23A 109.5
C21 C23 H23B 109.5
H23A C23 H23B 109.5
C21 C23 H23C 109.5
H23A C23 H23C 109.5
H23B C23 H23C 109.5
C21 C24 H24A 109.5
C21 C24 H24B 109.5
H24A C24 H24B 109.5
C21 C24 H24C 109.5
H24A C24 H24C 109.5
H24B C24 H24C 109.5

loop_
_geom_bond_atom_site_label_1
_geom_bond_atom_site_label_2
_geom_bond_distance
Fe1 C14 2.062(3)
Fe1 C15 2.074(3)
Fe1 C2 2.075(3)
Fe1 C1 2.079(3)
Fe1 C13 2.090(3)
Fe1 C3 2.091(3)
Fe1 C4 2.092(3)
Fe1 C16 2.098(3)
Fe1 P1 2.2734(9)
Fe1 P2 2.3005(10)
P1 C4 1.759(3)
P1 C1 1.792(3)
P2 C16 1.761(3)
P2 C13 1.816(3)
Si1 C1 1.871(3)
Si1 C8 1.874(3)
Si1 C7 1.874(4)
Si1 C9 1.900(4)
Si2 C19 1.869(3)
Si2 C20 1.871(3)
Si2 C13 1.873(3)
Si2 C21 1.899(3)
C1 C2 1.429(4)
C2 C3 1.430(5)
C2 C6 1.505(4)
C3 C4 1.397(5)
C3 C5 1.506(5)
C4 H4 0.9499
C5 H5A 0.9800
C5 H5B 0.9800
C5 H5C 0.9800
C6 H6A 0.9800
C6 H6B 0.9800
C6 H6C 0.9800
C7 H7A 0.9800
C7 H7B 0.9800
C7 H7C 0.9800
C8 H8A 0.9800
C8 H8B 0.9800
C8 H8C 0.9800
C9 C10 1.533(5)
C9 C11 1.533(5)
C9 C12 1.540(5)
C10 H10A 0.9800
C10 H10B 0.9800
C10 H10C 0.9800
C11 H11A 0.9800
C11 H11B 0.9800
C11 H11C 0.9800
C12 H12A 0.9800
C12 H12B 0.9800
C12 H12C 0.9800
C13 C14 1.423(4)
C14 C15 1.428(4)
C14 C18 1.474(5)
C15 C16 1.387(5)
C15 C17 1.516(4)
C16 H16 0.9499
C17 H17A 0.9800
C17 H17B 0.9800
C17 H17C 0.9800
C18 H18A 0.9800
C18 H18B 0.9800
C18 H18C 0.9800
C19 H19A 0.9800
C19 H19B 0.9800
C19 H19C 0.9800
C20 H20A 0.9800
C20 H20B 0.9800
C20 H20C 0.9800
C21 C23 1.531(5)
C21 C24 1.533(5)
C21 C22 1.534(5)
C22 H22A 0.9800
C22 H22B 0.9800
C22 H22C 0.9800
C23 H23A 0.9800
C23 H23B 0.9800
C23 H23C 0.9800
C24 H24A 0.9800
C24 H24B 0.9800
C24 H24C 0.9800
